data_2004626
loop_
_publ_author_name
'Poto\<c\<n\'ak, I.'
'Dunaj-Jur\<co, M.'
'Miklo\<s, D.'
'J\"ager, L.'

_publ_section_title
;
 Isothiocyanatobis(1,10-phenanthroline)copper(II) Tricyanomethanide
;
_journal_issue 3
_journal_name_full 'Acta Crystallographica Section C'
_journal_page_first 532
_journal_page_last 535
_journal_paper_doi 10.1107/S0108270195007487
_journal_volume 52
_journal_year 1996
_chemical_formula_moiety 'C29 H16 Cu N8 S'
_chemical_formula_structural '[Cu(phen)~2~(NCS)]^+^[C(CN)~3~]^-^'
_chemical_formula_sum 'C29 H16 Cu N8 S'
_chemical_formula_weight 572.10
_chemical_name_systematic
;
Isothiocyanatobis(1,10-phenanthroline)copper(II) Tricyanomethanide
;
_space_group_IT_number 2
_symmetry_cell_setting triclinic
_symmetry_space_group_name_Hall '-P 1'
_symmetry_space_group_name_H-M 'P -1'
_audit_creation_method SHELXL
_cell_angle_alpha 96.01(3)
_cell_angle_beta 98.93(3)
_cell_angle_gamma 108.00(3)
_cell_formula_units_Z 2
_cell_length_a 7.930(4)
_cell_length_b 11.018(4)
_cell_length_c 15.512(6)
_cell_measurement_reflns_used 25
_cell_measurement_temperature 292(2)
_cell_measurement_theta_max 12.64
_cell_measurement_theta_min 4.75
_cell_volume 1256.4(10)
_computing_cell_refinement 'SYNTEX P21 software'
_computing_data_collection 'SYNTEX P21 software'
_computing_data_reduction 'XP21 (Pavel\<c\'ik, 1993)'
_computing_molecular_graphics 'ORTEP (Johnson, 1965)'
_computing_publication_material SHELXL93
_computing_structure_refinement 'SHELXL93 (Sheldrick, 1993)'
_computing_structure_solution 'SHELXS86 (Sheldrick, 1990)'
_diffrn_ambient_temperature 293(2)
_diffrn_measurement_device 'Syntex P2~1~ diffractometer'
_diffrn_measurement_method \q-2\q
_diffrn_radiation_monochromator graphite
_diffrn_radiation_source 'fine-focus sealed tube'
_diffrn_radiation_type MoK\a
_diffrn_radiation_wavelength 0.71073
_diffrn_reflns_av_R_equivalents 0.0000
_diffrn_reflns_av_sigmaI/netI 0.0414
_diffrn_reflns_limit_h_max 10
_diffrn_reflns_limit_h_min 0
_diffrn_reflns_limit_k_max 13
_diffrn_reflns_limit_k_min -14
_diffrn_reflns_limit_l_max 19
_diffrn_reflns_limit_l_min -20
_diffrn_reflns_number 4435
_diffrn_reflns_theta_max 25.00
_diffrn_reflns_theta_min 1.35
_diffrn_standards_decay_% 4
_diffrn_standards_interval_count 98
_diffrn_standards_number 2
_exptl_absorpt_coefficient_mu 0.989
_exptl_absorpt_correction_type none
_exptl_crystal_colour 'dark green'
_exptl_crystal_density_diffrn 1.512
_exptl_crystal_density_meas 1.49
_exptl_crystal_density_method 'flotation in benzene-bromophorme'
_exptl_crystal_description prism
_exptl_crystal_F_000 582
_exptl_crystal_size_max 0.4
_exptl_crystal_size_mid 0.35
_exptl_crystal_size_min 0.15
_refine_diff_density_max 0.454
_refine_diff_density_min -0.489
_refine_ls_extinction_method none
_refine_ls_goodness_of_fit_all 0.969
_refine_ls_goodness_of_fit_obs 1.004
_refine_ls_matrix_type full
_refine_ls_number_parameters 416
_refine_ls_number_reflns 4384
_refine_ls_number_restraints 0
_refine_ls_restrained_S_all 1.026
_refine_ls_restrained_S_obs 1.004
_refine_ls_R_factor_all 0.0809
_refine_ls_R_factor_obs 0.0460
_refine_ls_shift/esd_max 0.003
_refine_ls_shift/esd_mean 0.000
_refine_ls_structure_factor_coef Fsqd
_refine_ls_weighting_details 'w = 1/[\s^2^(Fo^2^)+(0.0930P)^2^ +0.5345P] where P=(Fo^2^+2Fc^2^)/3'
_refine_ls_weighting_scheme calc
_refine_ls_wR_factor_all 0.1459
_refine_ls_wR_factor_obs 0.1198
_reflns_number_observed 3221
_reflns_number_total 4435
_reflns_observed_criterion >2sigma(I)
_cod_data_source_file ka1130.cif
_cod_data_source_block ft1bc
_cod_depositor_comments
;
The following automatic conversions were performed:

'_refine_ls_weighting_scheme' value 'calc w =
1/[\s^2^(Fo^2^)+(0.0930P)^2^ +0.5345P] where P=(Fo^2^+2Fc^2^)/3' was
changed to 'calc'. New tag '_refine_ls_weighting_details' was
created. The value of the new tag was set to 'w =
1/[\s^2^(Fo^2^)+(0.0930P)^2^ +0.5345P] where P=(Fo^2^+2Fc^2^)/3'.

Automatic conversion script
Id: cif_fix_values 3143 2015-03-26 13:38:13Z robertas 
;
_cod_original_cell_volume 1256.4(9)
_cod_original_sg_symbol_H-M P-1
_cod_database_code 2004626

loop_
_symmetry_equiv_pos_as_xyz
'x, y, z'
'-x, -y, -z'

loop_
_atom_site_aniso_label
_atom_site_aniso_U_11
_atom_site_aniso_U_22
_atom_site_aniso_U_33
_atom_site_aniso_U_12
_atom_site_aniso_U_13
_atom_site_aniso_U_23
Cu1 0.0480(3) 0.0474(3) 0.0357(3) 0.0154(2) 0.0027(2) 0.0032(2)
N11 0.049(2) 0.045(2) 0.042(2) 0.015(2) 0.0116(14) 0.0036(13)
N12 0.052(2) 0.048(2) 0.036(2) 0.019(2) 0.0053(14) 0.0052(13)
N13 0.040(2) 0.043(2) 0.039(2) 0.0123(14) 0.0017(13) 0.0068(13)
N14 0.043(2) 0.049(2) 0.039(2) 0.0154(14) 0.0068(13) 0.0071(13)
N15 0.064(2) 0.060(2) 0.051(2) 0.031(2) 0.004(2) 0.009(2)
C15 0.045(2) 0.053(2) 0.033(2) 0.014(2) 0.000(2) 0.007(2)
S15 0.1119(11) 0.0696(8) 0.0812(9) 0.0553(8) 0.0058(8) 0.0094(7)
C1 0.054(2) 0.056(2) 0.048(2) 0.019(2) 0.009(2) 0.013(2)
C2 0.070(3) 0.068(3) 0.060(3) 0.019(3) 0.004(2) 0.016(2)
N2 0.139(5) 0.094(4) 0.106(4) 0.042(4) -0.010(3) 0.039(3)
C3 0.054(2) 0.041(2) 0.068(3) 0.010(2) 0.009(2) 0.009(2)
N3 0.071(3) 0.061(2) 0.088(3) 0.007(2) -0.024(2) 0.008(2)
C4 0.044(2) 0.068(3) 0.041(2) 0.021(2) 0.008(2) 0.001(2)
N4 0.064(2) 0.070(3) 0.062(2) 0.015(2) 0.004(2) -0.009(2)
C111 0.048(2) 0.053(2) 0.038(2) 0.027(2) 0.013(2) 0.007(2)
C112 0.070(3) 0.052(3) 0.053(3) 0.017(2) 0.013(2) 0.006(2)
C113 0.088(4) 0.049(3) 0.072(3) 0.013(3) 0.026(3) 0.014(2)
C114 0.088(4) 0.069(3) 0.064(3) 0.031(3) 0.025(3) 0.030(3)
C115 0.068(3) 0.063(3) 0.049(2) 0.030(2) 0.022(2) 0.020(2)
C116 0.084(4) 0.087(4) 0.045(2) 0.040(3) 0.011(2) 0.025(2)
C121 0.049(2) 0.054(2) 0.034(2) 0.025(2) 0.014(2) 0.006(2)
C122 0.057(2) 0.047(2) 0.052(2) 0.012(2) 0.005(2) 0.004(2)
C123 0.059(3) 0.058(3) 0.053(3) 0.011(2) 0.004(2) -0.001(2)
C124 0.051(3) 0.075(3) 0.043(2) 0.019(2) -0.003(2) -0.008(2)
C125 0.051(2) 0.063(3) 0.037(2) 0.029(2) 0.007(2) 0.002(2)
C126 0.062(3) 0.093(4) 0.037(2) 0.032(3) 0.001(2) 0.007(2)
C131 0.038(2) 0.036(2) 0.039(2) 0.0138(15) 0.0053(15) 0.0129(14)
C132 0.043(2) 0.053(2) 0.045(2) 0.007(2) 0.000(2) 0.006(2)
C133 0.039(2) 0.076(3) 0.056(3) 0.004(2) 0.011(2) 0.016(2)
C134 0.049(2) 0.073(3) 0.047(2) 0.015(2) 0.015(2) 0.014(2)
C135 0.046(2) 0.046(2) 0.040(2) 0.017(2) 0.009(2) 0.012(2)
C136 0.063(3) 0.062(3) 0.037(2) 0.021(2) 0.012(2) 0.003(2)
C141 0.040(2) 0.037(2) 0.039(2) 0.015(2) 0.0056(15) 0.0098(14)
C142 0.042(2) 0.069(3) 0.050(2) 0.019(2) 0.016(2) 0.010(2)
C143 0.040(2) 0.061(3) 0.063(3) 0.011(2) 0.005(2) 0.013(2)
C144 0.046(2) 0.048(2) 0.050(2) 0.013(2) -0.005(2) 0.002(2)
C145 0.047(2) 0.039(2) 0.042(2) 0.016(2) 0.003(2) 0.0082(15)
C146 0.057(3) 0.053(2) 0.038(2) 0.013(2) 0.001(2) -0.001(2)

loop_
_atom_site_label
_atom_site_occupancy
_atom_site_fract_x
_atom_site_fract_y
_atom_site_fract_z
_atom_site_U_iso_or_equiv
_atom_site_thermal_displace_type
_atom_site_calc_flag
_atom_site_type_symbol
Cu1 1 .37225(6) .40224(4) .22620(3) .0447(2) Uani d Cu
N11 1 .3382(4) .2639(3) .3092(2) .0452(7) Uani d N
N12 1 .5685(4) .5006(3) .3286(2) .0453(7) Uani d N
N13 1 .5421(4) .4060(3) .1335(2) .0417(7) Uani d N
N14 1 .1894(4) .2904(3) .1216(2) .0440(7) Uani d N
N15 1 .2639(5) .5422(4) .2249(2) .0570(9) Uani d N
C15 1 .2149(5) .6286(4) .2326(2) .0449(9) Uani d C
S15 1 .1449(2) .75126(13) .24019(9) .0834(4) Uani d S
C1 1 .3255(6) .8919(4) .7385(3) .0524(10) Uani d C
C2 1 .3015(6) .9915(5) .6957(3) .0676(12) Uani d C
N2 1 .2788(8) 1.0732(5) .6603(4) .114(2) Uani d N
C3 1 .4591(6) .9162(4) .8147(3) .0563(10) Uani d C
N3 1 .5655(6) .9343(4) .8776(3) .0818(13) Uani d N
C4 1 .2118(5) .7654(4) .7058(2) .0510(10) Uani d C
N4 1 .1179(5) .6611(4) .6816(3) .0696(11) Uani d N
C111 1 .4621(5) .3067(4) .3857(2) .0434(8) Uani d C
C112 1 .2194(7) .1464(4) .2990(3) .0591(11) Uani d C
C113 1 .2189(8) .0675(5) .3634(3) .0709(13) Uani d C
C114 1 .3431(7) .1108(5) .4402(3) .0699(13) Uani d C
C115 1 .4727(6) .2347(4) .4533(3) .0557(10) Uani d C
C116 1 .6076(7) .2900(6) .5315(3) .0682(13) Uani d C
C121 1 .5869(5) .4345(4) .3962(2) .0433(8) Uani d C
C122 1 .6808(6) .6214(4) .3363(3) .0543(10) Uani d C
C123 1 .8154(6) .6784(5) .4112(3) .0604(11) Uani d C
C124 1 .8342(6) .6115(5) .4787(3) .0596(12) Uani d C
C125 1 .7193(5) .4865(4) .4730(2) .0491(9) Uani d C
C126 1 .7263(7) .4092(6) .5406(3) .0634(13) Uani d C
C131 1 .4485(5) .3348(3) .0548(2) .0372(8) Uani d C
C132 1 .7178(5) .4662(4) .1397(3) .0505(9) Uani d C
C133 1 .8051(6) .4599(5) .0696(3) .0603(12) Uani d C
C134 1 .7106(6) .3862(5) -.0093(3) .0568(11) Uani d C
C135 1 .5248(5) .3200(3) -.0183(2) .0427(8) Uani d C
C136 1 .4137(6) .2397(4) -.0982(3) .0541(10) Uani d C
C141 1 .2572(5) .2711(3) .0491(2) .0378(8) Uani d C
C142 1 .0142(5) .2351(4) .1171(3) .0526(10) Uani d C
C143 1 -0.1007(6) .1556(4) .0421(3) .0560(10) Uani d C
C144 1 -.0336(5) .1359(4) -.0309(3) .0507(10) Uani d C
C145 1 .1514(5) .1947(3) -.0300(2) .0428(8) Uani d C
C146 1 .2357(6) .1802(4) -0.1032(3) .0522(10) Uani d C
H112 1 .150(5) .122(4) .250(3) .047(11) Uiso d H
H113 1 .123(8) -.016(6) .356(4) .098(18) Uiso d H
H114 1 .342(6) .061(4) .486(3) .061(12) Uiso d H
H116 1 .615(7) .244(5) .577(4) .086(16) Uiso d H
H122 1 .661(5) .667(4) .283(3) .052(11) Uiso d H
H123 1 .885(7) .768(5) .407(3) .081(15) Uiso d H
H124 1 .919(6) .646(4) .522(3) .059(13) Uiso d H
H126 1 .797(5) .444(4) .586(3) .042(11) Uiso d H
H132 1 .782(4) .516(3) .192(2) .029(8) Uiso d H
H133 1 .922(6) .507(4) .079(3) .062(13) Uiso d H
H134 1 .764(6) .376(4) -.059(3) .064(13) Uiso d H
H136 1 .474(6) .228(4) -0.145(3) .055(12) Uiso d H
H142 1 -.028(5) .250(3) .164(3) .041(10) Uiso d H
H143 1 -0.232(6) .113(4) .041(3) .065(12) Uiso d H
H144 1 -.097(5) .088(4) -.081(3) .044(10) Uiso d H
H146 1 .157(5) .132(3) -0.155(2) .039(9) Uiso d H

loop_
_atom_type_symbol
_atom_type_description
_atom_type_scat_dispersion_real
_atom_type_scat_dispersion_imag
_atom_type_scat_source
C C 0.0033 0.0016 'International Tables Vol C Tables 4.2.6.8 and 6.1.1.4'
H H 0.0000 0.0000 'International Tables Vol C Tables 4.2.6.8 and 6.1.1.4'
N N 0.0061 0.0033 'International Tables Vol C Tables 4.2.6.8 and 6.1.1.4'
S S 0.1246 0.1234 'International Tables Vol C Tables 4.2.6.8 and 6.1.1.4'
Cu Cu 0.3201 1.2651 'International Tables Vol C Tables 4.2.6.8 and 6.1.1.4'

loop_
_geom_angle_atom_site_label_1
_geom_angle_atom_site_label_2
_geom_angle_atom_site_label_3
_geom_angle
_geom_angle_publ_flag
N15 Cu1 N12 92.76(14) yes
N15 Cu1 N14 93.17(14) yes
N12 Cu1 N14 173.95(12) yes
N15 Cu1 N11 126.62(14) yes
N12 Cu1 N11 80.81(13) yes
N14 Cu1 N11 96.58(13) yes
N15 Cu1 N13 113.19(13) yes
N12 Cu1 N13 96.04(13) yes
N14 Cu1 N13 80.49(12) yes
N11 Cu1 N13 120.16(12) yes
C112 N11 C111 117.6(4) ?
C112 N11 Cu1 131.0(3) ?
C111 N11 Cu1 111.4(2) ?
C122 N12 C121 118.4(3) ?
C122 N12 Cu1 127.1(3) ?
C121 N12 Cu1 114.6(3) ?
C132 N13 C131 117.0(3) ?
C132 N13 Cu1 131.6(3) ?
C131 N13 Cu1 111.4(2) ?
C142 N14 C141 118.2(3) ?
C142 N14 Cu1 127.2(3) ?
C141 N14 Cu1 114.6(2) ?
C15 N15 Cu1 172.5(3) yes
N15 C15 S15 178.2(4) yes
C2 C1 C3 121.3(4) yes
C2 C1 C4 119.2(4) yes
C3 C1 C4 119.5(4) yes
N2 C2 C1 178.9(6) yes
N3 C3 C1 178.6(5) yes
N4 C4 C1 177.8(4) yes
N11 C111 C115 124.1(4) ?
N11 C111 C121 116.8(3) ?
C115 C111 C121 119.1(4) ?
N11 C112 C113 122.3(5) ?
N11 C112 H112 114.(3) ?
C113 C112 H112 123.(3) ?
C114 C113 C112 120.0(5) ?
C114 C113 H113 119.(3) ?
C112 C113 H113 121.(3) ?
C113 C114 C115 119.4(4) ?
C113 C114 H114 122.(3) ?
C115 C114 H114 119.(3) ?
C111 C115 C114 116.5(4) ?
C111 C115 C116 119.4(4) ?
C114 C115 C116 124.0(4) ?
C126 C116 C115 121.4(4) ?
C126 C116 H116 119.(3) ?
C115 C116 H116 120.(3) ?
N12 C121 C125 122.9(4) ?
N12 C121 C111 116.4(3) ?
C125 C121 C111 120.6(3) ?
N12 C122 C123 121.3(4) ?
N12 C122 H122 115.(2) ?
C123 C122 H122 124.(2) ?
C124 C123 C122 120.1(4) ?
C124 C123 H123 128.(3) ?
C122 C123 H123 112.(3) ?
C123 C124 C125 120.0(4) ?
C123 C124 H124 119.(3) ?
C125 C124 H124 121.(3) ?
C124 C125 C121 117.2(4) ?
C124 C125 C126 124.2(4) ?
C121 C125 C126 118.5(4) ?
C116 C126 C125 120.9(4) ?
C116 C126 H126 122.(3) ?
C125 C126 H126 116.(3) ?
N13 C131 C135 124.0(3) ?
N13 C131 C141 116.2(3) ?
C135 C131 C141 119.7(3) ?
N13 C132 C133 123.1(4) ?
N13 C132 H132 118.(2) ?
C133 C132 H132 119.(2) ?
C134 C133 C132 119.6(4) ?
C134 C133 H133 124.(3) ?
C132 C133 H133 117.(3) ?
C133 C134 C135 119.0(4) ?
C133 C134 H134 123.(3) ?
C135 C134 H134 118.(3) ?
C131 C135 C134 117.2(3) ?
C131 C135 C136 119.4(3) ?
C134 C135 C136 123.4(4) ?
C146 C136 C135 120.6(4) ?
C146 C136 H136 123.(2) ?
C135 C136 H136 116.(2) ?
N14 C141 C145 123.0(3) ?
N14 C141 C131 117.3(3) ?
C145 C141 C131 119.7(3) ?
N14 C142 C143 122.8(4) ?
N14 C142 H142 117.(2) ?
C143 C142 H142 120.(2) ?
C144 C143 C142 119.3(4) ?
C144 C143 H143 119.(3) ?
C142 C143 H143 121.(3) ?
C143 C144 C145 120.1(4) ?
C143 C144 H144 125.(3) ?
C145 C144 H144 115.(3) ?
C141 C145 C144 116.6(3) ?
C141 C145 C146 118.8(3) ?
C144 C145 C146 124.6(4) ?
C136 C146 C145 121.7(4) ?
C136 C146 H146 124.(2) ?
C145 C146 H146 115.(2) ?

loop_
_geom_bond_atom_site_label_1
_geom_bond_atom_site_label_2
_geom_bond_distance
_geom_bond_publ_flag
Cu1 N15 1.984(4) yes
Cu1 N12 1.987(3) yes
Cu1 N14 2.000(3) yes
Cu1 N11 2.078(3) yes
Cu1 N13 2.112(3) yes
N11 C112 1.322(5) ?
N11 C111 1.353(5) ?
N12 C122 1.334(5) ?
N12 C121 1.353(5) ?
N13 C132 1.328(5) ?
N13 C131 1.347(4) ?
N14 C142 1.321(5) ?
N14 C141 1.345(5) ?
N15 C15 1.137(5) yes
C15 S15 1.612(4) yes
C1 C2 1.387(6) yes
C1 C3 1.400(6) yes
C1 C4 1.395(6) yes
C2 N2 1.147(6) yes
C3 N3 1.143(5) yes
C4 N4 1.145(5) yes
C111 C115 1.387(5) ?
C111 C121 1.425(5) ?
C112 C113 1.391(7) ?
C112 H112 0.83(4) ?
C113 C114 1.357(7) ?
C113 H113 0.98(6) ?
C114 C115 1.405(7) ?
C114 H114 0.95(4) ?
C115 C116 1.424(7) ?
C116 C126 1.337(7) ?
C116 H116 0.92(5) ?
C121 C125 1.395(5) ?
C122 C123 1.390(6) ?
C122 H122 1.04(4) ?
C123 C124 1.357(7) ?
C123 H123 0.98(5) ?
C124 C125 1.382(6) ?
C124 H124 0.84(4) ?
C125 C126 1.424(6) ?
C126 H126 0.81(4) ?
C131 C135 1.383(5) ?
C131 C141 1.445(5) ?
C132 C133 1.384(6) ?
C132 H132 0.91(3) ?
C133 C134 1.359(6) ?
C133 H133 0.89(4) ?
C134 C135 1.405(6) ?
C134 H134 0.95(4) ?
C135 C136 1.430(5) ?
C136 C146 1.346(6) ?
C136 H136 0.94(4) ?
C141 C145 1.395(5) ?
C142 C143 1.384(6) ?
C142 H142 0.87(4) ?
C143 C144 1.349(6) ?
C143 H143 1.00(5) ?
C144 C145 1.406(5) ?
C144 H144 0.87(4) ?
C145 C146 1.422(5) ?
C146 H146 0.93(4) ?
